data_7154390
loop_
_publ_author_name
'Ma, Jun-Rui'
'Shu, Wen-Ming'
'Zheng, Kai-Lu'
'Ni, Fan'
'Yin, Guo-Dong'
'Wu, An-Xin'

_publ_section_title
;
 Efficient approach to 2-hydroxy-2,3-dihydrofuran derivatives and its
 application for the synthesis of novel 4-(1H-pyrazol-4-yl)pyridazines.
;
_journal_issue 17
_journal_name_full 'Organic &amp; biomolecular chemistry'
_journal_page_first 4976
_journal_page_last 4980
_journal_paper_doi 10.1039/c5ob00163c
_journal_volume 13
_journal_year 2015
_chemical_formula_sum 'C31 H22 N4'
_chemical_formula_weight 450.53
_chemical_name_systematic
; 
 ? 
;
_space_group_IT_number 4
_symmetry_cell_setting monoclinic
_symmetry_space_group_name_Hall 'P 2yb'
_symmetry_space_group_name_H-M 'P 1 21 1'
_atom_sites_solution_hydrogens geom
_atom_sites_solution_primary direct
_atom_sites_solution_secondary difmap
_audit_creation_method SHELXL-97
_audit_update_record
;
2015-01-12 deposited with the CCDC.
2015-03-19 downloaded from the CCDC.
;
_cell_angle_alpha 90.00
_cell_angle_beta 110.94
_cell_angle_gamma 90.00
_cell_formula_units_Z 2
_cell_length_a 9.0418(19)
_cell_length_b 11.277(2)
_cell_length_c 12.649(3)
_cell_measurement_reflns_used 5462
_cell_measurement_temperature 298(2)
_cell_measurement_theta_max 31.12
_cell_measurement_theta_min 2.41
_cell_volume 1204.6(4)
_computing_cell_refinement 'Bruker SAINT'
_computing_data_collection 'Bruker APEX2'
_computing_data_reduction 'Bruker SAINT'
_computing_molecular_graphics 'Bruker SHELXTL'
_computing_publication_material 'Bruker SHELXTL'
_computing_structure_refinement 'SHELXL-97 (Sheldrick, 2008)'
_computing_structure_solution 'SHELXS-97 (Sheldrick, 2008)'
_diffrn_ambient_temperature 298(2)
_diffrn_measured_fraction_theta_full 0.999
_diffrn_measured_fraction_theta_max 0.999
_diffrn_measurement_device_type 'Bruker APEX-II CCD'
_diffrn_measurement_method '\f and \w scans'
_diffrn_radiation_monochromator graphite
_diffrn_radiation_source 'fine-focus sealed tube'
_diffrn_radiation_type MoK\a
_diffrn_radiation_wavelength 0.71073
_diffrn_reflns_av_R_equivalents 0.0700
_diffrn_reflns_av_sigmaI/netI 0.0489
_diffrn_reflns_limit_h_max 10
_diffrn_reflns_limit_h_min -10
_diffrn_reflns_limit_k_max 13
_diffrn_reflns_limit_k_min -11
_diffrn_reflns_limit_l_max 14
_diffrn_reflns_limit_l_min -15
_diffrn_reflns_number 7751
_diffrn_reflns_theta_full 25.00
_diffrn_reflns_theta_max 25.00
_diffrn_reflns_theta_min 1.72
_exptl_absorpt_coefficient_mu 0.074
_exptl_absorpt_correction_T_max 0.9926
_exptl_absorpt_correction_T_min 0.9904
_exptl_absorpt_correction_type none
_exptl_crystal_density_method 'not measured'
_exptl_crystal_description block
_exptl_crystal_F_000 472
_exptl_crystal_size_max 0.13
_exptl_crystal_size_mid 0.12
_exptl_crystal_size_min 0.10
_refine_diff_density_max 0.174
_refine_diff_density_min -0.169
_refine_diff_density_rms 0.043
_refine_ls_abs_structure_details 'Flack H D (1983), Acta Cryst. A39, 876-881'
_refine_ls_abs_structure_Flack 2(3)
_refine_ls_extinction_coef 0.015(2)
_refine_ls_extinction_expression Fc^*^=kFc[1+0.001xFc^2^\l^3^/sin(2\q)]^-1/4^
_refine_ls_extinction_method SHELXL
_refine_ls_goodness_of_fit_ref 0.511
_refine_ls_hydrogen_treatment mixed
_refine_ls_matrix_type full
_refine_ls_number_parameters 320
_refine_ls_number_reflns 3564
_refine_ls_number_restraints 1
_refine_ls_restrained_S_all 0.511
_refine_ls_R_factor_all 0.0469
_refine_ls_R_factor_gt 0.0380
_refine_ls_shift/su_max 0.000
_refine_ls_shift/su_mean 0.000
_refine_ls_structure_factor_coef Fsqd
_refine_ls_weighting_details 'calc w=1/[\s^2^(Fo^2^)+(0.1146P)^2^+2.0234P] where P=(Fo^2^+2Fc^2^)/3'
_refine_ls_weighting_scheme calc
_refine_ls_wR_factor_gt 0.0949
_refine_ls_wR_factor_ref 0.1191
_reflns_number_gt 3293
_reflns_number_total 3564
_reflns_threshold_expression >2sigma(I)
_cod_data_source_file c5ob00163c2.cif
_cod_data_source_block t
_cod_depositor_comments
;
The following automatic conversions were performed:

'_symmetry_cell_setting' value 'Monoclinic' changed to 'monoclinic'
according to
/usr/data/users/saulius/crontab/automatic-downloads/rss-feeds/RSC/lib/dictionaries/cif_core.dic
dictionary named 'cif_core.dic' version 2.4.2 from 2011-04-26.

Automatic conversion script
Id: cif_fix_values 3143 2015-03-26 13:38:13Z robertas 

 Adding full bibliography for 7154389--7154390.cif.
;
_cod_original_cell_volume 1204.5(4)
_cod_original_sg_symbol_H-M P2(1)
_cod_database_code 7154390

loop_
_symmetry_equiv_pos_as_xyz
'x, y, z'
'-x, y+1/2, -z'

loop_
_atom_site_label
_atom_site_type_symbol
_atom_site_fract_x
_atom_site_fract_y
_atom_site_fract_z
_atom_site_U_iso_or_equiv
_atom_site_adp_type
_atom_site_occupancy
_atom_site_symmetry_multiplicity
_atom_site_calc_flag
_atom_site_refinement_flags
C1 C -0.0175(3) -0.0403(2) 0.3415(2) 0.0428(6) Uani 1 1 d .
C2 C -0.1553(3) -0.0989(3) 0.2790(3) 0.0554(7) Uani 1 1 d .
H2 H -0.2214 -0.0677 0.2104 0.067 Uiso 1 1 calc R
C3 C -0.1952(4) -0.2047(3) 0.3187(3) 0.0685(9) Uani 1 1 d .
H3 H -0.2861 -0.2455 0.2753 0.082 Uiso 1 1 calc R
C4 C -0.1011(4) -0.2492(3) 0.4217(3) 0.0721(10) Uani 1 1 d .
H4 H -0.1290 -0.3193 0.4484 0.087 Uiso 1 1 calc R
C5 C 0.0343(4) -0.1904(3) 0.4852(3) 0.0679(9) Uani 1 1 d .
H5 H 0.0975 -0.2200 0.5555 0.082 Uiso 1 1 calc R
C6 C 0.0765(3) -0.0868(3) 0.4443(2) 0.0548(7) Uani 1 1 d .
H6 H 0.1695 -0.0481 0.4868 0.066 Uiso 1 1 calc R
C7 C 0.0248(3) 0.0726(2) 0.29855(19) 0.0384(6) Uani 1 1 d .
C8 C 0.1795(3) 0.1001(2) 0.3085(2) 0.0409(6) Uani 1 1 d .
H8 H 0.2620 0.0488 0.3462 0.049 Uiso 1 1 calc R
C9 C 0.2093(3) 0.2033(2) 0.26226(19) 0.0351(5) Uani 1 1 d .
C10 C 0.0778(3) 0.2777(2) 0.2100(2) 0.0372(5) Uani 1 1 d .
C11 C 0.0856(3) 0.3941(2) 0.1570(2) 0.0426(6) Uani 1 1 d .
C12 C 0.0144(4) 0.4916(3) 0.1852(3) 0.0646(8) Uani 1 1 d .
H12 H -0.0363 0.4833 0.2371 0.078 Uiso 1 1 calc R
C13 C 0.0904(5) 0.6127(4) 0.0583(3) 0.0785(11) Uani 1 1 d .
H13 H 0.0921 0.6860 0.0249 0.094 Uiso 1 1 calc R
C14 C 0.0178(5) 0.6016(3) 0.1369(4) 0.0833(11) Uani 1 1 d .
H14 H -0.0284 0.6671 0.1574 0.100 Uiso 1 1 calc R
C15 C 0.1591(4) 0.5179(4) 0.0295(3) 0.0718(10) Uani 1 1 d .
H15 H 0.2072 0.5266 -0.0240 0.086 Uiso 1 1 calc R
C16 C 0.1592(4) 0.4071(3) 0.0787(2) 0.0550(7) Uani 1 1 d .
H16 H 0.2082 0.3426 0.0590 0.066 Uiso 1 1 calc R
C17 C 0.3719(3) 0.2326(2) 0.26767(19) 0.0364(5) Uani 1 1 d .
C18 C 0.4638(3) 0.1629(2) 0.22438(19) 0.0379(5) Uani 1 1 d .
C19 C 0.4334(3) 0.0508(3) 0.1588(2) 0.0443(6) Uani 1 1 d .
C20 C 0.4141(4) -0.0567(3) 0.2039(3) 0.0597(8) Uani 1 1 d .
H20 H 0.4204 -0.0605 0.2788 0.072 Uiso 1 1 calc R
C21 C 0.3858(5) -0.1584(3) 0.1399(3) 0.0764(10) Uani 1 1 d .
H21 H 0.3741 -0.2304 0.1717 0.092 Uiso 1 1 calc R
C22 C 0.3747(5) -0.1536(4) 0.0290(3) 0.0798(11) Uani 1 1 d .
H22 H 0.3524 -0.2220 -0.0150 0.096 Uiso 1 1 calc R
C23 C 0.3963(5) -0.0496(4) -0.0161(3) 0.0889(13) Uani 1 1 d .
H23 H 0.3920 -0.0472 -0.0907 0.107 Uiso 1 1 calc R
C24 C 0.4248(4) 0.0537(4) 0.0473(3) 0.0692(9) Uani 1 1 d .
H24 H 0.4383 0.1250 0.0150 0.083 Uiso 1 1 calc R
C25 C 0.4635(3) 0.3344(2) 0.30971(18) 0.0364(5) Uani 1 1 d .
C26 C 0.4288(3) 0.4391(2) 0.3664(2) 0.0399(5) Uani 1 1 d .
C27 C 0.3388(3) 0.4306(3) 0.4350(2) 0.0510(7) Uani 1 1 d .
H27 H 0.3001 0.3572 0.4466 0.061 Uiso 1 1 calc R
C28 C 0.3065(4) 0.5306(3) 0.4861(3) 0.0645(9) Uani 1 1 d .
H28 H 0.2461 0.5239 0.5319 0.077 Uiso 1 1 calc R
C29 C 0.3623(4) 0.6389(3) 0.4701(3) 0.0673(9) Uani 1 1 d .
H29 H 0.3384 0.7061 0.5035 0.081 Uiso 1 1 calc R
C30 C 0.4543(5) 0.6479(3) 0.4040(3) 0.0685(9) Uani 1 1 d .
H30 H 0.4946 0.7213 0.3942 0.082 Uiso 1 1 calc R
C31 C 0.4871(4) 0.5490(3) 0.3524(3) 0.0556(7) Uani 1 1 d .
H31 H 0.5490 0.5561 0.3077 0.067 Uiso 1 1 calc R
N1 N -0.0937(2) 0.1459(2) 0.24765(17) 0.0414(5) Uani 1 1 d .
N2 N -0.0659(2) 0.2493(2) 0.20584(17) 0.0427(5) Uani 1 1 d .
H2A H 0.673(4) 0.196(3) 0.229(2) 0.051 Uiso 1 1 d .
N3 N 0.5981(2) 0.2243(2) 0.24299(18) 0.0434(5) Uani 1 1 d .
N4 N 0.6016(2) 0.3283(2) 0.29531(17) 0.0432(5) Uani 1 1 d .

loop_
_atom_site_aniso_label
_atom_site_aniso_U_11
_atom_site_aniso_U_22
_atom_site_aniso_U_33
_atom_site_aniso_U_23
_atom_site_aniso_U_13
_atom_site_aniso_U_12
C1 0.0366(12) 0.0427(16) 0.0577(14) 0.0007(11) 0.0275(11) -0.0006(11)
C2 0.0472(15) 0.0557(19) 0.0652(17) 0.0035(14) 0.0223(13) -0.0102(14)
C3 0.0545(17) 0.062(2) 0.088(2) 0.0044(17) 0.0249(16) -0.0200(16)
C4 0.0644(19) 0.056(2) 0.104(3) 0.0263(18) 0.0410(18) -0.0017(17)
C5 0.0567(17) 0.069(2) 0.080(2) 0.0276(17) 0.0265(15) 0.0094(17)
C6 0.0402(14) 0.0601(19) 0.0643(16) 0.0091(14) 0.0189(12) 0.0004(13)
C7 0.0323(12) 0.0412(15) 0.0458(12) -0.0036(10) 0.0192(10) -0.0018(10)
C8 0.0314(11) 0.0387(14) 0.0549(13) 0.0022(10) 0.0183(10) 0.0030(10)
C9 0.0288(10) 0.0350(13) 0.0442(12) -0.0057(9) 0.0164(9) -0.0022(9)
C10 0.0317(11) 0.0401(14) 0.0417(12) -0.0026(9) 0.0155(9) -0.0007(10)
C11 0.0359(12) 0.0424(15) 0.0474(13) 0.0046(10) 0.0124(10) 0.0008(11)
C12 0.0663(19) 0.0511(19) 0.085(2) 0.0122(16) 0.0379(17) 0.0137(16)
C13 0.080(2) 0.061(2) 0.086(2) 0.0275(19) 0.0197(19) -0.0014(19)
C14 0.088(3) 0.049(2) 0.116(3) 0.020(2) 0.041(2) 0.018(2)
C15 0.074(2) 0.084(3) 0.0571(17) 0.0217(16) 0.0233(15) -0.008(2)
C16 0.0617(17) 0.0571(19) 0.0494(14) 0.0045(13) 0.0235(12) -0.0025(15)
C17 0.0295(10) 0.0379(13) 0.0441(11) 0.0007(10) 0.0160(9) 0.0010(10)
C18 0.0274(10) 0.0417(14) 0.0450(12) -0.0017(10) 0.0134(9) -0.0003(10)
C19 0.0314(11) 0.0467(16) 0.0552(14) -0.0082(12) 0.0158(10) 0.0025(11)
C20 0.0652(19) 0.0484(18) 0.0640(17) -0.0081(14) 0.0211(14) -0.0014(15)
C21 0.083(2) 0.051(2) 0.087(2) -0.0150(18) 0.0203(18) -0.0029(19)
C22 0.079(2) 0.067(3) 0.083(2) -0.033(2) 0.0165(18) -0.003(2)
C23 0.111(3) 0.098(3) 0.063(2) -0.027(2) 0.038(2) -0.002(3)
C24 0.082(2) 0.069(2) 0.0629(18) -0.0095(16) 0.0347(16) -0.0030(19)
C25 0.0320(10) 0.0368(14) 0.0413(11) 0.0024(10) 0.0143(9) -0.0021(10)
C26 0.0363(11) 0.0394(14) 0.0415(12) -0.0036(10) 0.0108(9) -0.0011(11)
C27 0.0543(15) 0.0505(17) 0.0548(14) -0.0017(12) 0.0278(12) -0.0022(13)
C28 0.0654(19) 0.073(2) 0.0626(18) -0.0198(16) 0.0324(15) -0.0046(18)
C29 0.071(2) 0.060(2) 0.0683(19) -0.0259(16) 0.0209(15) 0.0013(17)
C30 0.081(2) 0.0422(18) 0.081(2) -0.0111(15) 0.0276(17) -0.0081(16)
C31 0.0647(18) 0.0439(16) 0.0647(16) -0.0090(13) 0.0309(14) -0.0142(15)
N1 0.0286(10) 0.0458(13) 0.0538(11) 0.0013(9) 0.0195(8) 0.0009(9)
N2 0.0324(10) 0.0457(13) 0.0527(11) 0.0023(9) 0.0188(8) 0.0031(10)
N3 0.0296(10) 0.0491(14) 0.0575(12) -0.0088(10) 0.0230(9) -0.0021(9)
N4 0.0336(10) 0.0465(13) 0.0540(11) -0.0047(10) 0.0210(9) -0.0052(10)

loop_
_atom_type_symbol
_atom_type_description
_atom_type_scat_dispersion_real
_atom_type_scat_dispersion_imag
_atom_type_scat_source
C C 0.0033 0.0016 'International Tables Vol C Tables 4.2.6.8 and 6.1.1.4'
H H 0.0000 0.0000 'International Tables Vol C Tables 4.2.6.8 and 6.1.1.4'
N N 0.0061 0.0033 'International Tables Vol C Tables 4.2.6.8 and 6.1.1.4'

loop_
_geom_angle_atom_site_label_1
_geom_angle_atom_site_label_2
_geom_angle_atom_site_label_3
_geom_angle
C6 C1 C2 118.9(3)
C6 C1 C7 121.2(2)
C2 C1 C7 119.9(2)
C3 C2 C1 120.1(3)
C3 C2 H2 120.0
C1 C2 H2 120.0
C4 C3 C2 120.2(3)
C4 C3 H3 119.9
C2 C3 H3 119.9
C3 C4 C5 120.1(3)
C3 C4 H4 119.9
C5 C4 H4 119.9
C6 C5 C4 119.7(3)
C6 C5 H5 120.1
C4 C5 H5 120.1
C1 C6 C5 121.0(3)
C1 C6 H6 119.5
C5 C6 H6 119.5
N1 C7 C8 121.1(2)
N1 C7 C1 116.3(2)
C8 C7 C1 122.6(2)
C9 C8 C7 119.6(2)
C9 C8 H8 120.2
C7 C8 H8 120.2
C8 C9 C10 116.3(2)
C8 C9 C17 120.8(2)
C10 C9 C17 122.9(2)
N2 C10 C9 121.7(2)
N2 C10 C11 113.6(2)
C9 C10 C11 124.6(2)
C16 C11 C12 119.2(3)
C16 C11 C10 121.9(2)
C12 C11 C10 118.9(2)
C14 C12 C11 120.8(3)
C14 C12 H12 119.6
C11 C12 H12 119.6
C15 C13 C14 120.4(3)
C15 C13 H13 119.8
C14 C13 H13 119.8
C13 C14 C12 119.3(4)
C13 C14 H14 120.3
C12 C14 H14 120.3
C13 C15 C16 121.0(3)
C13 C15 H15 119.5
C16 C15 H15 119.5
C11 C16 C15 119.3(3)
C11 C16 H16 120.3
C15 C16 H16 120.3
C25 C17 C18 104.8(2)
C25 C17 C9 129.8(2)
C18 C17 C9 125.3(2)
N3 C18 C17 105.7(2)
N3 C18 C19 120.8(2)
C17 C18 C19 133.2(2)
C20 C19 C24 118.2(3)
C20 C19 C18 123.0(2)
C24 C19 C18 118.8(3)
C21 C20 C19 121.0(3)
C21 C20 H20 119.5
C19 C20 H20 119.5
C20 C21 C22 120.0(4)
C20 C21 H21 120.0
C22 C21 H21 120.0
C23 C22 C21 119.9(3)
C23 C22 H22 120.1
C21 C22 H22 120.1
C22 C23 C24 120.7(3)
C22 C23 H23 119.6
C24 C23 H23 119.6
C23 C24 C19 120.1(4)
C23 C24 H24 119.9
C19 C24 H24 119.9
N4 C25 C17 111.2(2)
N4 C25 C26 118.9(2)
C17 C25 C26 129.8(2)
C27 C26 C31 118.5(3)
C27 C26 C25 121.6(2)
C31 C26 C25 119.9(2)
C26 C27 C28 120.3(3)
C26 C27 H27 119.8
C28 C27 H27 119.8
C29 C28 C27 120.7(3)
C29 C28 H28 119.7
C27 C28 H28 119.7
C28 C29 C30 119.5(3)
C28 C29 H29 120.3
C30 C29 H29 120.3
C31 C30 C29 120.5(3)
C31 C30 H30 119.8
C29 C30 H30 119.8
C30 C31 C26 120.6(3)
C30 C31 H31 119.7
C26 C31 H31 119.7
C7 N1 N2 120.12(19)
C10 N2 N1 121.1(2)
C18 N3 N4 113.4(2)
C18 N3 H2A 122(2)
N4 N3 H2A 125(2)
C25 N4 N3 104.8(2)

loop_
_geom_bond_atom_site_label_1
_geom_bond_atom_site_label_2
_geom_bond_distance
C1 C6 1.378(4)
C1 C2 1.382(4)
C1 C7 1.487(4)
C2 C3 1.391(5)
C2 H2 0.9300
C3 C4 1.370(5)
C3 H3 0.9300
C4 C5 1.371(5)
C4 H4 0.9300
C5 C6 1.386(5)
C5 H5 0.9300
C6 H6 0.9300
C7 N1 1.324(3)
C7 C8 1.394(3)
C8 C9 1.371(3)
C8 H8 0.9300
C9 C10 1.412(3)
C9 C17 1.484(3)
C10 N2 1.321(3)
C10 C11 1.487(4)
C11 C16 1.384(4)
C11 C12 1.384(4)
C12 C14 1.388(5)
C12 H12 0.9300
C13 C15 1.351(6)
C13 C14 1.379(6)
C13 H13 0.9300
C14 H14 0.9300
C15 C16 1.396(5)
C15 H15 0.9300
C16 H16 0.9300
C17 C25 1.404(4)
C17 C18 1.390(3)
C18 N3 1.343(3)
C18 C19 1.483(4)
C19 C20 1.377(4)
C19 C24 1.385(4)
C20 C21 1.374(5)
C20 H20 0.9300
C21 C22 1.370(6)
C21 H21 0.9300
C22 C23 1.349(6)
C22 H22 0.9300
C23 C24 1.385(5)
C23 H23 0.9300
C24 H24 0.9300
C25 N4 1.327(3)
C25 C26 1.472(4)
C26 C27 1.389(4)
C26 C31 1.383(4)
C27 C28 1.382(4)
C27 H27 0.9300
C28 C29 1.364(5)
C28 H28 0.9300
C29 C30 1.378(5)
C29 H29 0.9300
C30 C31 1.378(5)
C30 H30 0.9300
C31 H31 0.9300
N1 N2 1.340(3)
N3 N4 1.342(3)
N3 H2A 0.82(3)

loop_
_geom_hbond_atom_site_label_D
_geom_hbond_atom_site_label_H
_geom_hbond_atom_site_label_A
_geom_hbond_distance_DH
_geom_hbond_distance_HA
_geom_hbond_distance_DA
_geom_hbond_angle_DHA
_geom_hbond_site_symmetry_A
N3 H2A N2 0.82(3) 2.55(3) 3.248(3) 143(3) 1_655
N3 H2A N1 0.82(3) 2.11(3) 2.904(3) 161(3) 1_655

loop_
_geom_torsion_atom_site_label_1
_geom_torsion_atom_site_label_2
_geom_torsion_atom_site_label_3
_geom_torsion_atom_site_label_4
_geom_torsion
C6 C1 C2 C3 -1.6(4)
C7 C1 C2 C3 179.8(3)
C1 C2 C3 C4 2.2(5)
C2 C3 C4 C5 -1.0(6)
C3 C4 C5 C6 -0.8(6)
C2 C1 C6 C5 -0.2(4)
C7 C1 C6 C5 178.3(3)
C4 C5 C6 C1 1.4(5)
C6 C1 C7 N1 -139.8(3)
C2 C1 C7 N1 38.7(3)
C6 C1 C7 C8 41.5(4)
C2 C1 C7 C8 -140.1(3)
N1 C7 C8 C9 -1.7(4)
C1 C7 C8 C9 176.9(2)
C7 C8 C9 C10 2.1(3)
C7 C8 C9 C17 -177.6(2)
C8 C9 C10 N2 -0.1(3)
C17 C9 C10 N2 179.7(2)
C8 C9 C10 C11 178.8(2)
C17 C9 C10 C11 -1.4(3)
N2 C10 C11 C16 -130.3(3)
C9 C10 C11 C16 50.7(4)
N2 C10 C11 C12 48.4(3)
C9 C10 C11 C12 -130.6(3)
C16 C11 C12 C14 -0.7(5)
C10 C11 C12 C14 -179.5(3)
C15 C13 C14 C12 -0.8(6)
C11 C12 C14 C13 1.3(6)
C14 C13 C15 C16 -0.4(6)
C12 C11 C16 C15 -0.4(4)
C10 C11 C16 C15 178.3(3)
C13 C15 C16 C11 0.9(5)
C8 C9 C17 C25 -125.6(3)
C10 C9 C17 C25 54.7(3)
C8 C9 C17 C18 58.1(3)
C10 C9 C17 C18 -121.7(3)
C25 C17 C18 N3 0.3(3)
C9 C17 C18 N3 177.4(2)
C25 C17 C18 C19 -173.2(3)
C9 C17 C18 C19 3.9(4)
N3 C18 C19 C20 118.3(3)
C17 C18 C19 C20 -68.9(4)
N3 C18 C19 C24 -61.2(3)
C17 C18 C19 C24 111.6(3)
C24 C19 C20 C21 -0.6(5)
C18 C19 C20 C21 179.9(3)
C19 C20 C21 C22 -0.7(6)
C20 C21 C22 C23 2.0(6)
C21 C22 C23 C24 -2.0(7)
C22 C23 C24 C19 0.8(6)
C20 C19 C24 C23 0.5(5)
C18 C19 C24 C23 -179.9(3)
C18 C17 C25 N4 -0.8(3)
C9 C17 C25 N4 -177.7(2)
C18 C17 C25 C26 -179.3(2)
C9 C17 C25 C26 3.8(4)
N4 C25 C26 C27 -146.2(2)
C17 C25 C26 C27 32.3(4)
N4 C25 C26 C31 33.4(3)
C17 C25 C26 C31 -148.1(3)
C31 C26 C27 C28 1.1(4)
C25 C26 C27 C28 -179.2(3)
C26 C27 C28 C29 0.0(5)
C27 C28 C29 C30 -1.3(5)
C28 C29 C30 C31 1.4(5)
C29 C30 C31 C26 -0.3(5)
C27 C26 C31 C30 -1.0(4)
C25 C26 C31 C30 179.4(3)
C8 C7 N1 N2 -0.8(3)
C1 C7 N1 N2 -179.6(2)
C9 C10 N2 N1 -2.5(3)
C11 C10 N2 N1 178.5(2)
C7 N1 N2 C10 3.0(3)
C17 C18 N3 N4 0.2(3)
C19 C18 N3 N4 174.7(2)
C17 C25 N4 N3 0.9(3)
C26 C25 N4 N3 179.6(2)
C18 N3 N4 C25 -0.7(3)
